data_7009538
loop_
_publ_author_name
'Connelly, Neil G.'
'Hicks, Owen M.'
'Lewis, Gareth R.'
'Orpen, A. Guy'
'Wood, Andrew J.'

_publ_section_title
;
 Coordination chemistry of a bulky redox-active cyanomanganese carbonyl
 ligand: N-bound tetrahedral complexes of 3d metals
;
_journal_issue 10
_journal_name_full 'Journal of the Chemical Society, Dalton Transactions'
_journal_page_first 1637
_journal_paper_doi 10.1039/b001782p
_journal_year 2000
_chemical_formula_sum 'C60 H60 Cl2 Mn N Ni O3 P4'
_chemical_formula_weight 1151.59
_chemical_name_systematic
;
 ?
;
_space_group_IT_number 2
_symmetry_cell_setting triclinic
_symmetry_space_group_name_Hall '-P 1'
_symmetry_space_group_name_H-M 'P -1'
_atom_sites_solution_hydrogens geom
_atom_sites_solution_primary direct
_atom_sites_solution_secondary difmap
_audit_creation_method SHELXL
_cell_angle_alpha 111.382(7)
_cell_angle_beta 106.904(6)
_cell_angle_gamma 98.725(10)
_cell_formula_units_Z 2
_cell_length_a 13.3705(12)
_cell_length_b 14.325(2)
_cell_length_c 17.179(2)
_cell_measurement_reflns_used 94
_cell_measurement_temperature 173(2)
_cell_measurement_theta_max 25.01
_cell_measurement_theta_min 1.71
_cell_volume 2806.2(6)
_computing_cell_refinement 'local programs'
_computing_data_collection 'Siemens SMART'
_computing_data_reduction 'Siemens SAINT'
_computing_structure_refinement 'SHELXL-93 (Sheldrick, 1993)'
_computing_structure_solution 'SHELXS-86 (Sheldrick, 1990)'
_diffrn_ambient_temperature 173(2)
_diffrn_measurement_device 'Siemens SMART CCD diffractometer'
_diffrn_measurement_method '\w rotation with narrow frames'
_diffrn_radiation_monochromator graphite
_diffrn_radiation_source 'fine-focus sealed tube'
_diffrn_radiation_type MoK\a
_diffrn_radiation_wavelength 0.71073
_diffrn_reflns_av_R_equivalents 0.0511
_diffrn_reflns_av_sigmaI/netI 0.0394
_diffrn_reflns_limit_h_max 16
_diffrn_reflns_limit_h_min -17
_diffrn_reflns_limit_k_max 18
_diffrn_reflns_limit_k_min -18
_diffrn_reflns_limit_l_max 18
_diffrn_reflns_limit_l_min -22
_diffrn_reflns_number 17900
_diffrn_reflns_theta_max 27.52
_diffrn_reflns_theta_min 1.59
_exptl_absorpt_coefficient_mu 0.815
_exptl_absorpt_correction_T_max 0.941
_exptl_absorpt_correction_T_min 0.688
_exptl_absorpt_correction_type empirical
_exptl_crystal_colour brown
_exptl_crystal_density_diffrn 1.363
_exptl_crystal_density_meas ?
_exptl_crystal_description parallelepipeds
_exptl_crystal_F_000 1196
_exptl_crystal_size_max 0.22
_exptl_crystal_size_mid 0.17
_exptl_crystal_size_min 0.09
_refine_diff_density_max 1.686
_refine_diff_density_min -1.221
_refine_diff_density_rms 0.127
_refine_ls_extinction_method none
_refine_ls_goodness_of_fit_all 1.142
_refine_ls_goodness_of_fit_obs 1.085
_refine_ls_hydrogen_treatment noref
_refine_ls_matrix_type full
_refine_ls_number_parameters 649
_refine_ls_number_reflns 12268
_refine_ls_number_restraints 0
_refine_ls_restrained_S_all 1.145
_refine_ls_restrained_S_obs 1.085
_refine_ls_R_factor_all 0.0799
_refine_ls_R_factor_obs 0.0657
_refine_ls_shift/esd_max 0.001
_refine_ls_shift/esd_mean 0.000
_refine_ls_structure_factor_coef Fsqd
_refine_ls_weighting_details 'w=1/[\s^2^(Fo^2^)+(0.0907P)^2^+6.2849P] where P=(Fo^2^+2Fc^2^)/3'
_refine_ls_weighting_scheme calc
_refine_ls_wR_factor_all 0.1914
_refine_ls_wR_factor_obs 0.1656
_reflns_number_observed 10285
_reflns_number_total 12277
_reflns_observed_criterion >2sigma(I)
_cod_data_source_file b001782p.txt
_cod_data_source_block 3.thf
_cod_depositor_comments
;
The following automatic conversions were performed:

'_refine_ls_weighting_scheme' value 'calc
w=1/[\s^2^(Fo^2^)+(0.0907P)^2^+6.2849P] where P=(Fo^2^+2Fc^2^)/3' was
changed to 'calc'. New tag '_refine_ls_weighting_details' was
created. The value of the new tag was set to
'w=1/[\s^2^(Fo^2^)+(0.0907P)^2^+6.2849P] where P=(Fo^2^+2Fc^2^)/3'.

Automatic conversion script
Id: cif_fix_values 3143 2015-03-26 13:38:13Z robertas 
;
_cod_original_sg_symbol_H-M P-1
_cod_database_code 7009538

loop_
_symmetry_equiv_pos_as_xyz
'x, y, z'
'-x, -y, -z'

loop_
_atom_site_aniso_label
_atom_site_aniso_U_11
_atom_site_aniso_U_22
_atom_site_aniso_U_33
_atom_site_aniso_U_23
_atom_site_aniso_U_13
_atom_site_aniso_U_12
Ni1 0.0275(3) 0.0223(2) 0.0466(3) 0.0142(2) 0.0097(2) 0.0060(2)
Cl1 0.0861(10) 0.0391(6) 0.0580(8) 0.0308(6) 0.0148(7) 0.0128(6)
Cl2 0.0300(5) 0.0484(6) 0.0544(7) 0.0227(5) 0.0061(5) 0.0129(4)
Mn1 0.0143(2) 0.0188(2) 0.0202(2) 0.0091(2) 0.0038(2) 0.0064(2)
P1 0.0155(4) 0.0232(4) 0.0229(4) 0.0111(3) 0.0056(3) 0.0084(3)
P2 0.0165(4) 0.0224(4) 0.0203(4) 0.0103(3) 0.0048(3) 0.0080(3)
P3 0.0183(4) 0.0236(4) 0.0219(4) 0.0113(3) 0.0049(3) 0.0084(3)
P4 0.0152(4) 0.0238(4) 0.0232(4) 0.0118(3) 0.0050(3) 0.0081(3)
O1 0.040(2) 0.0234(13) 0.038(2) 0.0129(12) 0.0100(13) 0.0055(11)
O2 0.029(2) 0.044(2) 0.062(2) 0.010(2) 0.0148(15) 0.0110(13)
N1 0.029(2) 0.026(2) 0.038(2) 0.0147(14) 0.0083(14) 0.0061(13)
C1 0.0177(15) 0.033(2) 0.022(2) 0.0136(14) 0.0054(13) 0.0109(13)
C2 0.0171(15) 0.028(2) 0.026(2) 0.0119(14) 0.0080(13) 0.0095(13)
C3 0.022(2) 0.047(2) 0.034(2) 0.024(2) 0.0068(15) 0.011(2)
C4 0.029(2) 0.060(3) 0.052(3) 0.039(2) 0.015(2) 0.011(2)
C5 0.022(2) 0.059(3) 0.045(2) 0.028(2) 0.012(2) 0.005(2)
C6 0.016(2) 0.051(2) 0.043(2) 0.023(2) 0.008(2) 0.011(2)
C7 0.023(2) 0.036(2) 0.036(2) 0.021(2) 0.0073(15) 0.0150(15)
C8 0.019(2) 0.028(2) 0.030(2) 0.0120(15) 0.0066(14) 0.0124(13)
C9 0.043(2) 0.032(2) 0.038(2) 0.009(2) 0.020(2) 0.013(2)
C10 0.056(3) 0.037(2) 0.061(3) 0.004(2) 0.031(3) 0.014(2)
C11 0.053(3) 0.029(2) 0.065(3) 0.011(2) 0.018(2) 0.021(2)
C12 0.058(3) 0.030(2) 0.061(3) 0.022(2) 0.016(2) 0.020(2)
C13 0.050(3) 0.032(2) 0.044(2) 0.020(2) 0.019(2) 0.022(2)
C14 0.027(2) 0.024(2) 0.027(2) 0.0135(14) 0.0135(14) 0.0113(13)
C15 0.030(2) 0.034(2) 0.034(2) 0.021(2) 0.014(2) 0.014(2)
C16 0.049(2) 0.042(2) 0.050(3) 0.033(2) 0.026(2) 0.025(2)
C17 0.053(3) 0.034(2) 0.057(3) 0.026(2) 0.033(2) 0.015(2)
C18 0.031(2) 0.032(2) 0.046(2) 0.014(2) 0.019(2) 0.004(2)
C19 0.028(2) 0.029(2) 0.031(2) 0.013(2) 0.0123(15) 0.0094(14)
C20 0.025(2) 0.027(2) 0.023(2) 0.0131(14) 0.0055(13) 0.0120(13)
C21 0.032(2) 0.028(2) 0.029(2) 0.012(2) 0.006(2) 0.0092(15)
C22 0.049(3) 0.029(2) 0.035(2) 0.009(2) 0.005(2) 0.011(2)
C23 0.065(3) 0.035(2) 0.033(2) 0.007(2) 0.019(2) 0.027(2)
C24 0.051(3) 0.046(2) 0.033(2) 0.014(2) 0.021(2) 0.026(2)
C25 0.033(2) 0.035(2) 0.028(2) 0.015(2) 0.012(2) 0.016(2)
C26 0.026(2) 0.032(2) 0.027(2) 0.0183(15) 0.0112(14) 0.0139(14)
C27 0.018(2) 0.037(2) 0.024(2) 0.0179(15) 0.0053(13) 0.0081(14)
C28 0.033(2) 0.041(2) 0.029(2) 0.013(2) 0.014(2) 0.011(2)
C29 0.037(2) 0.060(3) 0.040(2) 0.021(2) 0.022(2) 0.012(2)
C30 0.031(2) 0.059(3) 0.045(2) 0.032(2) 0.015(2) 0.007(2)
C31 0.029(2) 0.042(2) 0.048(2) 0.030(2) 0.006(2) 0.006(2)
C32 0.023(2) 0.033(2) 0.036(2) 0.020(2) 0.0055(15) 0.0097(14)
C33 0.028(2) 0.024(2) 0.024(2) 0.0089(14) 0.0085(14) 0.0056(13)
C34 0.040(2) 0.035(2) 0.027(2) 0.015(2) 0.003(2) 0.008(2)
C35 0.052(3) 0.041(2) 0.029(2) 0.012(2) -0.005(2) 0.001(2)
C36 0.064(3) 0.034(2) 0.032(2) 0.004(2) 0.006(2) 0.001(2)
C37 0.057(3) 0.033(2) 0.039(2) 0.010(2) 0.013(2) 0.015(2)
C38 0.035(2) 0.033(2) 0.034(2) 0.014(2) 0.011(2) 0.014(2)
C39 0.0173(15) 0.029(2) 0.028(2) 0.0132(14) 0.0082(13) 0.0097(13)
C40 0.027(2) 0.034(2) 0.030(2) 0.016(2) 0.0078(15) 0.0135(15)
C41 0.030(2) 0.043(2) 0.033(2) 0.014(2) 0.012(2) 0.015(2)
C42 0.027(2) 0.036(2) 0.044(2) 0.013(2) 0.016(2) 0.015(2)
C43 0.037(2) 0.038(2) 0.047(2) 0.024(2) 0.019(2) 0.024(2)
C44 0.030(2) 0.041(2) 0.035(2) 0.021(2) 0.014(2) 0.021(2)
C45 0.018(2) 0.032(2) 0.027(2) 0.0151(15) 0.0042(13) 0.0062(13)
C46 0.020(2) 0.042(2) 0.040(2) 0.018(2) 0.011(2) 0.006(2)
C47 0.025(2) 0.057(3) 0.057(3) 0.025(2) 0.016(2) 0.004(2)
C48 0.025(2) 0.051(3) 0.065(3) 0.025(3) 0.008(2) -0.007(2)
C49 0.034(2) 0.036(2) 0.051(3) 0.010(2) 0.004(2) -0.002(2)
C50 0.025(2) 0.035(2) 0.041(2) 0.013(2) 0.007(2) 0.005(2)
C51 0.023(2) 0.025(2) 0.025(2) 0.0126(14) 0.0049(13) 0.0082(13)
C52 0.0191(15) 0.029(2) 0.026(2) 0.0147(14) 0.0069(13) 0.0100(13)
C53 0.048(3) 0.044(3) 0.072(4) 0.002(3) 0.027(3) 0.007(2)
C54 0.079(5) 0.058(4) 0.121(6) 0.026(4) 0.059(5) 0.028(3)
C55 0.056(4) 0.069(5) 0.164(9) 0.010(5) 0.042(5) 0.026(3)
C56 0.033(3) 0.114(6) 0.078(4) 0.033(4) 0.017(3) 0.035(3)
O3 0.145(8) 0.140(8) 0.157(8) 0.041(6) 0.014(6) -0.009(6)
C57 0.138(12) 0.074(7) 0.335(27) 0.047(12) 0.108(15) 0.000(7)
C58 0.110(7) 0.107(7) 0.131(9) 0.057(7) 0.044(6) -0.002(6)
C59 0.233(17) 0.079(7) 0.150(11) 0.057(7) 0.097(11) 0.006(9)
C60 0.153(12) 0.085(7) 0.244(18) 0.069(10) 0.037(12) -0.007(8)

loop_
_atom_site_label
_atom_site_type_symbol
_atom_site_fract_x
_atom_site_fract_y
_atom_site_fract_z
_atom_site_U_iso_or_equiv
_atom_site_thermal_displace_type
_atom_site_occupancy
_atom_site_calc_flag
_atom_site_refinement_flags
_atom_site_disorder_group
Ni1 Ni 0.60802(4) 0.22436(4) 0.13689(4) 0.03357(15) Uani 1 d . .
Cl1 Cl 0.61802(14) 0.15606(10) 0.23524(10) 0.0616(4) Uani 1 d . .
Cl2 Cl 0.46687(9) 0.22924(9) 0.03123(8) 0.0463(3) Uani 1 d . .
Mn1 Mn 0.82670(4) 0.59984(4) 0.27163(3) 0.01803(13) Uani 1 d . .
P1 P 0.65494(7) 0.61789(7) 0.22854(6) 0.0202(2) Uani 1 d . .
P2 P 0.77958(7) 0.57689(7) 0.12508(6) 0.0197(2) Uani 1 d . .
P3 P 0.87038(7) 0.61467(7) 0.41622(6) 0.0211(2) Uani 1 d . .
P4 P 0.99096(7) 0.56623(7) 0.31075(6) 0.0204(2) Uani 1 d . .
O1 O 0.9161(2) 0.8272(2) 0.3348(2) 0.0355(6) Uani 1 d . .
O2 O 0.6770(3) 0.1430(3) 0.0543(3) 0.0497(8) Uani 1 d . .
N1 N 0.7191(3) 0.3597(3) 0.1950(2) 0.0320(7) Uani 1 d . .
C1 C 0.6349(3) 0.5734(3) 0.1073(2) 0.0236(7) Uani 1 d . .
H1B H 0.5839(3) 0.5021(3) 0.0687(2) 0.028 Uiso 1 calc R .
H1C H 0.6116(3) 0.6230(3) 0.0833(2) 0.028 Uiso 1 calc R .
C2 C 0.5351(3) 0.5376(3) 0.2296(2) 0.0233(7) Uani 1 d . .
C3 C 0.5495(3) 0.4763(3) 0.2761(3) 0.0329(8) Uani 1 d . .
H3A H 0.6213(3) 0.4780(3) 0.3083(3) 0.039 Uiso 1 calc R .
C4 C 0.4601(3) 0.4123(4) 0.2764(3) 0.0425(10) Uani 1 d . .
H4A H 0.4708(3) 0.3697(4) 0.3076(3) 0.051 Uiso 1 calc R .
C5 C 0.3554(3) 0.4113(4) 0.2305(3) 0.0411(10) Uani 1 d . .
H5A H 0.2942(3) 0.3692(4) 0.2317(3) 0.049 Uiso 1 calc R .
C6 C 0.3397(3) 0.4712(4) 0.1833(3) 0.0366(9) Uani 1 d . .
H6A H 0.2677(3) 0.4690(4) 0.1512(3) 0.044 Uiso 1 calc R .
C7 C 0.4284(3) 0.5347(3) 0.1823(3) 0.0302(8) Uani 1 d . .
H7A H 0.4170(3) 0.5760(3) 0.1499(3) 0.036 Uiso 1 calc R .
C8 C 0.6317(3) 0.7474(3) 0.2631(3) 0.0261(7) Uani 1 d . .
C9 C 0.6016(4) 0.7854(3) 0.3378(3) 0.0384(9) Uani 1 d . .
H9A H 0.5914(4) 0.7438(3) 0.3687(3) 0.046 Uiso 1 calc R .
C10 C 0.5866(4) 0.8847(4) 0.3664(4) 0.0542(13) Uani 1 d . .
H10A H 0.5677(4) 0.9114(4) 0.4178(4) 0.065 Uiso 1 calc R .
C11 C 0.5990(4) 0.9451(4) 0.3203(4) 0.0517(12) Uani 1 d . .
H11A H 0.5854(4) 1.0115(4) 0.3386(4) 0.062 Uiso 1 calc R .
C12 C 0.6310(4) 0.9086(4) 0.2482(4) 0.0497(12) Uani 1 d . .
H12A H 0.6424(4) 0.9509(4) 0.2181(4) 0.060 Uiso 1 calc R .
C13 C 0.6469(4) 0.8091(3) 0.2192(3) 0.0398(9) Uani 1 d . .
H13A H 0.6682(4) 0.7837(3) 0.1690(3) 0.048 Uiso 1 calc R .
C14 C 0.8404(3) 0.6861(3) 0.1062(2) 0.0237(7) Uani 1 d . .
C15 C 0.7787(3) 0.7190(3) 0.0453(3) 0.0300(8) Uani 1 d . .
H15A H 0.7038(3) 0.6820(3) 0.0102(3) 0.036 Uiso 1 calc R .
C16 C 0.8271(4) 0.8054(4) 0.0363(3) 0.0395(10) Uani 1 d . .
H16A H 0.7846(4) 0.8278(4) -0.0044(3) 0.047 Uiso 1 calc R .
C17 C 0.9368(4) 0.8593(3) 0.0861(3) 0.0426(10) Uani 1 d . .
H17A H 0.9688(4) 0.9192(3) 0.0806(3) 0.051 Uiso 1 calc R .
C18 C 1.0001(3) 0.8251(3) 0.1446(3) 0.0366(9) Uani 1 d . .
H18A H 1.0758(3) 0.8601(3) 0.1772(3) 0.044 Uiso 1 calc R .
C19 C 0.9512(3) 0.7392(3) 0.1546(3) 0.0290(7) Uani 1 d . .
H19A H 0.9940(3) 0.7166(3) 0.1949(3) 0.035 Uiso 1 calc R .
C20 C 0.7701(3) 0.4626(3) 0.0256(2) 0.0249(7) Uani 1 d . .
C21 C 0.6932(3) 0.3666(3) -0.0055(3) 0.0310(8) Uani 1 d . .
H21A H 0.6455(3) 0.3604(3) 0.0250(3) 0.037 Uiso 1 calc R .
C22 C 0.6856(4) 0.2804(3) -0.0804(3) 0.0417(10) Uani 1 d . .
H22A H 0.6317(4) 0.2160(3) -0.1018(3) 0.050 Uiso 1 calc R .
C23 C 0.7574(4) 0.2880(4) -0.1246(3) 0.0451(11) Uani 1 d . .
H23A H 0.7525(4) 0.2288(4) -0.1758(3) 0.054 Uiso 1 calc R .
C24 C 0.8350(4) 0.3815(4) -0.0933(3) 0.0416(10) Uani 1 d . .
H24A H 0.8846(4) 0.3865(4) -0.1226(3) 0.050 Uiso 1 calc R .
C25 C 0.8415(3) 0.4688(3) -0.0194(3) 0.0305(8) Uani 1 d . .
H25A H 0.8947(3) 0.5332(3) 0.0010(3) 0.037 Uiso 1 calc R .
C26 C 0.9809(3) 0.5519(3) 0.4120(2) 0.0255(7) Uani 1 d . .
H26A H 0.9586(3) 0.4778(3) 0.4013(2) 0.031 Uiso 1 calc R .
H26B H 1.0489(3) 0.5910(3) 0.4662(2) 0.031 Uiso 1 calc R .
C27 C 0.7864(3) 0.5468(3) 0.4581(2) 0.0258(7) Uani 1 d . .
C28 C 0.7373(3) 0.6017(3) 0.5141(3) 0.0344(8) Uani 1 d . .
H28A H 0.7513(3) 0.6752(3) 0.5335(3) 0.041 Uiso 1 calc R .
C29 C 0.6679(4) 0.5498(4) 0.5419(3) 0.0445(11) Uani 1 d . .
H29A H 0.6348(4) 0.5883(4) 0.5798(3) 0.053 Uiso 1 calc R .
C30 C 0.6469(4) 0.4432(4) 0.5148(3) 0.0423(10) Uani 1 d . .
H30A H 0.6009(4) 0.4086(4) 0.5351(3) 0.051 Uiso 1 calc R .
C31 C 0.6931(3) 0.3870(4) 0.4579(3) 0.0391(10) Uani 1 d . .
H31A H 0.6779(3) 0.3134(4) 0.4384(3) 0.047 Uiso 1 calc R .
C32 C 0.7616(3) 0.4376(3) 0.4292(3) 0.0300(8) Uani 1 d . .
H32A H 0.7921(3) 0.3980(3) 0.3895(3) 0.036 Uiso 1 calc R .
C33 C 0.9352(3) 0.7426(3) 0.5132(2) 0.0263(7) Uani 1 d . .
C34 C 1.0254(4) 0.7598(3) 0.5882(3) 0.0363(9) Uani 1 d . .
H34A H 1.0524(4) 0.7028(3) 0.5903(3) 0.044 Uiso 1 calc R .
C35 C 1.0767(4) 0.8587(4) 0.6599(3) 0.0478(12) Uani 1 d . .
H35A H 1.1380(4) 0.8688(4) 0.7103(3) 0.057 Uiso 1 calc R .
C36 C 1.0379(5) 0.9425(4) 0.6573(3) 0.0517(13) Uani 1 d . .
H36A H 1.0738(5) 1.0105(4) 0.7054(3) 0.062 Uiso 1 calc R .
C37 C 0.9466(4) 0.9269(4) 0.5845(3) 0.0456(11) Uani 1 d . .
H37A H 0.9190(4) 0.9840(4) 0.5837(3) 0.055 Uiso 1 calc R .
C38 C 0.8952(3) 0.8277(3) 0.5125(3) 0.0342(8) Uani 1 d . .
H38A H 0.8330(3) 0.8176(3) 0.4628(3) 0.041 Uiso 1 calc R .
C39 C 1.0195(3) 0.4467(3) 0.2467(2) 0.0245(7) Uani 1 d . .
C40 C 1.0022(3) 0.4187(3) 0.1563(3) 0.0298(8) Uani 1 d . .
H40A H 0.9731(3) 0.4602(3) 0.1286(3) 0.036 Uiso 1 calc R .
C41 C 1.0267(3) 0.3309(3) 0.1058(3) 0.0359(9) Uani 1 d . .
H41A H 1.0156(3) 0.3131(3) 0.0444(3) 0.043 Uiso 1 calc R .
C42 C 1.0678(3) 0.2690(3) 0.1469(3) 0.0352(9) Uani 1 d . .
H42A H 1.0843(3) 0.2085(3) 0.1132(3) 0.042 Uiso 1 calc R .
C43 C 1.0844(3) 0.2959(3) 0.2365(3) 0.0366(9) Uani 1 d . .
H43A H 1.1113(3) 0.2532(3) 0.2638(3) 0.044 Uiso 1 calc R .
C44 C 1.0619(3) 0.3854(3) 0.2873(3) 0.0318(8) Uani 1 d . .
H44A H 1.0754(3) 0.4045(3) 0.3493(3) 0.038 Uiso 1 calc R .
C45 C 1.1221(3) 0.6661(3) 0.3537(2) 0.0264(7) Uani 1 d . .
C46 C 1.2062(3) 0.6460(3) 0.3233(3) 0.0344(8) Uani 1 d . .
H46A H 1.1975(3) 0.5781(3) 0.2799(3) 0.041 Uiso 1 calc R .
C47 C 1.3033(4) 0.7258(4) 0.3570(4) 0.0468(11) Uani 1 d . .
H47A H 1.3597(4) 0.7118(4) 0.3354(4) 0.056 Uiso 1 calc R .
C48 C 1.3182(4) 0.8236(4) 0.4205(4) 0.0516(13) Uani 1 d . .
H48A H 1.3844(4) 0.8771(4) 0.4427(4) 0.062 Uiso 1 calc R .
C49 C 1.2354(4) 0.8443(4) 0.4525(4) 0.0477(11) Uani 1 d . .
H49A H 1.2457(4) 0.9117(4) 0.4976(4) 0.057 Uiso 1 calc R .
C50 C 1.1382(3) 0.7664(3) 0.4185(3) 0.0363(9) Uani 1 d . .
H50A H 1.0816(3) 0.7815(3) 0.4396(3) 0.044 Uiso 1 calc R .
C51 C 0.8826(3) 0.7381(3) 0.3111(2) 0.0243(7) Uani 1 d . .
C52 C 0.7609(3) 0.4489(3) 0.2248(2) 0.0237(7) Uani 1 d . .
C53 C 0.6203(5) 0.0420(4) -0.0213(4) 0.061(2) Uani 1 d . .
H53A H 0.5564(5) 0.0466(4) -0.0652(4) 0.074 Uiso 1 calc R .
H53B H 0.5944(5) -0.0097(4) -0.0007(4) 0.074 Uiso 1 calc R .
C54 C 0.6998(6) 0.0105(5) -0.0635(6) 0.084(2) Uani 1 d . .
H54A H 0.6923(6) -0.0652(5) -0.0824(6) 0.100 Uiso 1 calc R .
H54B H 0.6890(6) 0.0255(5) -0.1168(6) 0.100 Uiso 1 calc R .
C55 C 0.8075(6) 0.0744(6) 0.0081(7) 0.108(3) Uani 1 d . .
H55A H 0.8515(6) 0.1116(6) -0.0149(7) 0.130 Uiso 1 calc R .
H55B H 0.8472(6) 0.0288(6) 0.0276(7) 0.130 Uiso 1 calc R .
C56 C 0.7907(5) 0.1528(7) 0.0872(5) 0.077(2) Uani 1 d . .
H56A H 0.8113(5) 0.1359(7) 0.1396(5) 0.093 Uiso 1 calc R .
H56B H 0.8347(5) 0.2248(7) 0.1053(5) 0.093 Uiso 1 calc R .
O3 O 0.6044(8) -0.0793(8) -0.4017(7) 0.171(4) Uani 1 d . .
C57 C 0.5826(13) -0.1740(10) -0.3927(16) 0.195(9) Uani 1 d . .
H57A H 0.5756(13) -0.2327(10) -0.4489(16) 0.234 Uiso 1 calc R .
H57B H 0.5119(13) -0.1860(10) -0.3851(16) 0.234 Uiso 1 calc R .
C58 C 0.7547(9) -0.0820(8) -0.2831(8) 0.119(4) Uani 1 d . .
H58A H 0.8128(9) -0.0980(8) -0.3062(8) 0.142 Uiso 1 calc R .
H58B H 0.7873(9) -0.0470(8) -0.2163(8) 0.142 Uiso 1 calc R .
C59 C 0.6702(15) -0.1741(9) -0.3139(9) 0.150(6) Uani 1 d . .
H59A H 0.6426(15) -0.1727(9) -0.2660(9) 0.180 Uiso 1 calc R .
H59B H 0.6960(15) -0.2369(9) -0.3333(9) 0.180 Uiso 1 calc R .
C60 C 0.7006(12) -0.0141(9) -0.3197(12) 0.176(7) Uani 1 d . .
H60A H 0.6787(12) 0.0342(9) -0.2740(12) 0.211 Uiso 1 calc R .
H60B H 0.7527(12) 0.0284(9) -0.3333(12) 0.211 Uiso 1 calc R .

loop_
_atom_type_symbol
_atom_type_description
_atom_type_scat_dispersion_real
_atom_type_scat_dispersion_imag
_atom_type_scat_source
C C 0.0033 0.0016 'International Tables Vol C Tables 4.2.6.8 and 6.1.1.4'
H H 0.0000 0.0000 'International Tables Vol C Tables 4.2.6.8 and 6.1.1.4'
N N 0.0061 0.0033 'International Tables Vol C Tables 4.2.6.8 and 6.1.1.4'
O O 0.0106 0.0060 'International Tables Vol C Tables 4.2.6.8 and 6.1.1.4'
P P 0.1023 0.0942 'International Tables Vol C Tables 4.2.6.8 and 6.1.1.4'
Cl Cl 0.1484 0.1585 'International Tables Vol C Tables 4.2.6.8 and 6.1.1.4'
Mn Mn 0.3368 0.7283 'International Tables Vol C Tables 4.2.6.8 and 6.1.1.4'
Ni Ni 0.3393 1.1124 'International Tables Vol C Tables 4.2.6.8 and 6.1.1.4'

loop_
_geom_angle_atom_site_label_1
_geom_angle_atom_site_label_2
_geom_angle_atom_site_label_3
_geom_angle
_geom_angle_site_symmetry_1
_geom_angle_site_symmetry_3
_geom_angle_publ_flag
N1 Ni1 O2 97.90(14) . . ?
N1 Ni1 Cl1 109.34(11) . . ?
O2 Ni1 Cl1 104.92(12) . . ?
N1 Ni1 Cl2 108.00(11) . . ?
O2 Ni1 Cl2 97.83(11) . . ?
Cl1 Ni1 Cl2 132.54(6) . . ?
C51 Mn1 C52 177.72(14) . . ?
C51 Mn1 P4 95.72(11) . . ?
C52 Mn1 P4 86.18(10) . . ?
C51 Mn1 P1 89.44(11) . . ?
C52 Mn1 P1 88.66(10) . . ?
P4 Mn1 P1 174.83(4) . . ?
C51 Mn1 P2 90.42(12) . . ?
C52 Mn1 P2 87.84(11) . . ?
P4 Mn1 P2 106.49(4) . . ?
P1 Mn1 P2 73.73(3) . . ?
C51 Mn1 P3 92.23(12) . . ?
C52 Mn1 P3 89.51(11) . . ?
P4 Mn1 P3 73.33(3) . . ?
P1 Mn1 P3 106.20(4) . . ?
P2 Mn1 P3 177.35(4) . . ?
C2 P1 C8 102.2(2) . . ?
C2 P1 C1 105.6(2) . . ?
C8 P1 C1 105.0(2) . . ?
C2 P1 Mn1 124.68(12) . . ?
C8 P1 Mn1 121.42(12) . . ?
C1 P1 Mn1 94.79(11) . . ?
C14 P2 C20 102.0(2) . . ?
C14 P2 C1 107.6(2) . . ?
C20 P2 C1 103.9(2) . . ?
C14 P2 Mn1 117.13(12) . . ?
C20 P2 Mn1 128.84(12) . . ?
C1 P2 Mn1 94.67(11) . . ?
C33 P3 C27 101.1(2) . . ?
C33 P3 C26 105.2(2) . . ?
C27 P3 C26 105.3(2) . . ?
C33 P3 Mn1 120.72(12) . . ?
C27 P3 Mn1 127.31(12) . . ?
C26 P3 Mn1 93.87(12) . . ?
C39 P4 C45 102.1(2) . . ?
C39 P4 C26 104.8(2) . . ?
C45 P4 C26 104.8(2) . . ?
C39 P4 Mn1 124.64(12) . . ?
C45 P4 Mn1 122.82(12) . . ?
C26 P4 Mn1 94.09(11) . . ?
C56 O2 C53 109.3(4) . . ?
C56 O2 Ni1 120.7(4) . . ?
C53 O2 Ni1 124.0(3) . . ?
C52 N1 Ni1 162.0(3) . . ?
P2 C1 P1 95.1(2) . . ?
C3 C2 C7 119.1(3) . . ?
C3 C2 P1 119.5(3) . . ?
C7 C2 P1 121.5(3) . . ?
C2 C3 C4 120.9(4) . . ?
C5 C4 C3 119.4(4) . . ?
C6 C5 C4 120.3(4) . . ?
C5 C6 C7 120.6(4) . . ?
C6 C7 C2 119.7(4) . . ?
C13 C8 C9 119.7(4) . . ?
C13 C8 P1 121.5(3) . . ?
C9 C8 P1 118.7(3) . . ?
C10 C9 C8 119.4(4) . . ?
C11 C10 C9 120.6(5) . . ?
C12 C11 C10 119.8(4) . . ?
C11 C12 C13 120.0(5) . . ?
C8 C13 C12 120.4(4) . . ?
C19 C14 C15 118.9(3) . . ?
C19 C14 P2 119.0(3) . . ?
C15 C14 P2 122.1(3) . . ?
C16 C15 C14 120.1(4) . . ?
C17 C16 C15 120.6(4) . . ?
C16 C17 C18 119.9(4) . . ?
C19 C18 C17 119.5(4) . . ?
C14 C19 C18 120.9(4) . . ?
C21 C20 C25 118.3(4) . . ?
C21 C20 P2 120.5(3) . . ?
C25 C20 P2 121.1(3) . . ?
C22 C21 C20 120.8(4) . . ?
C21 C22 C23 120.0(4) . . ?
C24 C23 C22 119.6(4) . . ?
C23 C24 C25 120.5(4) . . ?
C24 C25 C20 120.7(4) . . ?
P3 C26 P4 95.0(2) . . ?
C28 C27 C32 117.8(3) . . ?
C28 C27 P3 120.1(3) . . ?
C32 C27 P3 121.8(3) . . ?
C27 C28 C29 120.7(4) . . ?
C30 C29 C28 120.6(4) . . ?
C29 C30 C31 119.6(4) . . ?
C30 C31 C32 120.4(4) . . ?
C31 C32 C27 120.9(4) . . ?
C34 C33 C38 118.3(4) . . ?
C34 C33 P3 122.1(3) . . ?
C38 C33 P3 119.6(3) . . ?
C35 C34 C33 121.5(4) . . ?
C36 C35 C34 119.6(4) . . ?
C35 C36 C37 120.0(4) . . ?
C36 C37 C38 120.3(4) . . ?
C37 C38 C33 120.3(4) . . ?
C40 C39 C44 119.3(3) . . ?
C40 C39 P4 119.1(3) . . ?
C44 C39 P4 121.5(3) . . ?
C39 C40 C41 121.2(4) . . ?
C40 C41 C42 119.0(4) . . ?
C43 C42 C41 120.1(4) . . ?
C42 C43 C44 120.5(4) . . ?
C39 C44 C43 119.8(4) . . ?
C46 C45 C50 118.4(4) . . ?
C46 C45 P4 122.5(3) . . ?
C50 C45 P4 119.0(3) . . ?
C45 C46 C47 120.0(4) . . ?
C48 C47 C46 121.0(4) . . ?
C47 C48 C49 119.6(4) . . ?
C50 C49 C48 119.9(5) . . ?
C49 C50 C45 121.1(4) . . ?
O1 C51 Mn1 178.2(3) . . ?
N1 C52 Mn1 177.8(3) . . ?
O2 C53 C54 106.7(5) . . ?
C55 C54 C53 104.4(6) . . ?
C54 C55 C56 108.7(6) . . ?
O2 C56 C55 104.3(5) . . ?
C57 O3 C60 101.5(12) . . ?
O3 C57 C59 113.2(11) . . ?
C59 C58 C60 104.9(11) . . ?
C58 C59 C57 104.3(10) . . ?
O3 C60 C58 110.0(10) . . ?

loop_
_geom_bond_atom_site_label_1
_geom_bond_atom_site_label_2
_geom_bond_distance
_geom_bond_site_symmetry_2
_geom_bond_publ_flag
Ni1 N1 1.953(3) . ?
Ni1 O2 2.026(3) . ?
Ni1 Cl1 2.2232(14) . ?
Ni1 Cl2 2.2365(12) . ?
Mn1 C51 1.794(4) . ?
Mn1 C52 1.959(4) . ?
Mn1 P4 2.2815(9) . ?
Mn1 P1 2.2848(9) . ?
Mn1 P2 2.2924(10) . ?
Mn1 P3 2.3000(10) . ?
P1 C2 1.835(4) . ?
P1 C8 1.836(4) . ?
P1 C1 1.863(4) . ?
P2 C14 1.831(4) . ?
P2 C20 1.841(4) . ?
P2 C1 1.858(3) . ?
P3 C33 1.827(4) . ?
P3 C27 1.836(4) . ?
P3 C26 1.849(4) . ?
P4 C39 1.832(4) . ?
P4 C45 1.839(4) . ?
P4 C26 1.863(4) . ?
O1 C51 1.155(4) . ?
O2 C56 1.424(6) . ?
O2 C53 1.441(6) . ?
N1 C52 1.162(5) . ?
C2 C3 1.385(5) . ?
C2 C7 1.408(5) . ?
C3 C4 1.393(6) . ?
C4 C5 1.388(6) . ?
C5 C6 1.379(6) . ?
C6 C7 1.388(6) . ?
C8 C13 1.382(6) . ?
C8 C9 1.401(6) . ?
C9 C10 1.392(6) . ?
C10 C11 1.392(8) . ?
C11 C12 1.377(8) . ?
C12 C13 1.400(6) . ?
C14 C19 1.395(5) . ?
C14 C15 1.404(5) . ?
C15 C16 1.390(6) . ?
C16 C17 1.387(7) . ?
C17 C18 1.397(7) . ?
C18 C19 1.396(5) . ?
C20 C21 1.396(5) . ?
C20 C25 1.402(5) . ?
C21 C22 1.385(6) . ?
C22 C23 1.400(7) . ?
C23 C24 1.376(7) . ?
C24 C25 1.389(6) . ?
C27 C28 1.396(5) . ?
C27 C32 1.408(5) . ?
C28 C29 1.397(6) . ?
C29 C30 1.380(7) . ?
C30 C31 1.383(7) . ?
C31 C32 1.389(6) . ?
C33 C34 1.396(5) . ?
C33 C38 1.405(5) . ?
C34 C35 1.391(6) . ?
C35 C36 1.388(8) . ?
C36 C37 1.389(7) . ?
C37 C38 1.397(6) . ?
C39 C40 1.390(5) . ?
C39 C44 1.395(5) . ?
C40 C41 1.392(6) . ?
C41 C42 1.401(6) . ?
C42 C43 1.382(6) . ?
C43 C44 1.396(6) . ?
C45 C46 1.396(5) . ?
C45 C50 1.397(6) . ?
C46 C47 1.400(6) . ?
C47 C48 1.366(8) . ?
C48 C49 1.398(7) . ?
C49 C50 1.384(6) . ?
C53 C54 1.489(8) . ?
C54 C55 1.474(11) . ?
C55 C56 1.516(11) . ?
O3 C57 1.42(2) . ?
O3 C60 1.46(2) . ?
C57 C59 1.51(2) . ?
C58 C59 1.410(14) . ?
C58 C60 1.50(2) . ?
